data_7201168
loop_
_publ_author_name
'Nauha, Elisa'
'Saxell, Heidi'
'Nissinen, Maija'
'Kolehmainen, Erkki'
'Sch\"afer, Ansgar'
'Schlecker, Rainer'

_publ_section_title
;
 Polymorphism and versatile solvate formation of thiophanate-methyl
;
_journal_issue 11
_journal_name_full CrystEngComm
_journal_page_first 2536
_journal_paper_doi 10.1039/b905511h
_journal_volume 11
_journal_year 2009
_chemical_formula_moiety 'C12 H14 N4 O4 S2, C6 H6'
_chemical_formula_sum 'C18 H20 N4 O4 S2'
_chemical_formula_weight 420.50
_chemical_name_common 'thiophanate-methyl, benzene'
_chemical_name_systematic
;
?
;
_space_group_IT_number 2
_symmetry_cell_setting triclinic
_symmetry_space_group_name_Hall '-P 1'
_symmetry_space_group_name_H-M 'P -1'
_atom_sites_solution_hydrogens geom
_atom_sites_solution_primary direct
_atom_sites_solution_secondary difmap
_audit_creation_method SHELXL-97
_cell_angle_alpha 107.946(4)
_cell_angle_beta 101.732(5)
_cell_angle_gamma 96.683(4)
_cell_formula_units_Z 2
_cell_length_a 8.4106(8)
_cell_length_b 9.9524(9)
_cell_length_c 12.9517(12)
_cell_measurement_temperature 103(2)
_cell_volume 991.01(16)
_computing_structure_refinement 'SHELXL-97 (Sheldrick, 1997)'
_diffrn_ambient_temperature 103(2)
_diffrn_measured_fraction_theta_full 0.898
_diffrn_measured_fraction_theta_max 0.898
_diffrn_measurement_device_type 'Bruker AXS CCD Detector'
_diffrn_radiation_monochromator graphite
_diffrn_radiation_source 'fine-focus sealed tube'
_diffrn_radiation_type CuK\a
_diffrn_radiation_wavelength 1.54178
_diffrn_reflns_av_R_equivalents 0.0313
_diffrn_reflns_av_sigmaI/netI 0.0313
_diffrn_reflns_limit_h_max 8
_diffrn_reflns_limit_h_min -8
_diffrn_reflns_limit_k_max 10
_diffrn_reflns_limit_k_min -10
_diffrn_reflns_limit_l_max 13
_diffrn_reflns_limit_l_min -14
_diffrn_reflns_number 8528
_diffrn_reflns_theta_full 58.06
_diffrn_reflns_theta_max 58.06
_diffrn_reflns_theta_min 3.71
_exptl_absorpt_coefficient_mu 2.720
_exptl_absorpt_correction_T_max 0.8760
_exptl_absorpt_correction_T_min 0.7726
_exptl_absorpt_correction_type empirical
_exptl_absorpt_process_details 'R.H. Blessing, Acta Cryst. A 1995, 51, 33'
_exptl_crystal_colour colorless
_exptl_crystal_density_diffrn 1.409
_exptl_crystal_density_method 'not measured'
_exptl_crystal_description plate
_exptl_crystal_F_000 440
_exptl_crystal_size_max 0.10
_exptl_crystal_size_mid 0.10
_exptl_crystal_size_min 0.05
_refine_diff_density_max 0.267
_refine_diff_density_min -0.381
_refine_diff_density_rms 0.079
_refine_ls_extinction_coef 0.0165(9)
_refine_ls_extinction_expression Fc^*^=kFc[1+0.001xFc^2^\l^3^/sin(2\q)]^-1/4^
_refine_ls_extinction_method SHELXL
_refine_ls_goodness_of_fit_ref 1.106
_refine_ls_hydrogen_treatment mixed
_refine_ls_matrix_type full
_refine_ls_number_parameters 268
_refine_ls_number_reflns 2494
_refine_ls_number_restraints 4
_refine_ls_restrained_S_all 1.107
_refine_ls_R_factor_all 0.0413
_refine_ls_R_factor_gt 0.0373
_refine_ls_shift/su_max 0.000
_refine_ls_shift/su_mean 0.000
_refine_ls_structure_factor_coef Fsqd
_refine_ls_weighting_details 'calc w=1/[\s^2^(Fo^2^)+(0.0497P)^2^+0.3689P] where P=(Fo^2^+2Fc^2^)/3'
_refine_ls_weighting_scheme calc
_refine_ls_wR_factor_gt 0.0889
_refine_ls_wR_factor_ref 0.0908
_reflns_number_gt 2237
_reflns_number_total 2494
_reflns_threshold_expression >2sigma(I)
_cod_data_source_file b905511h.txt
_cod_data_source_block TM_benzene
_cod_original_sg_symbol_H-M p-1
_cod_database_code 7201168

loop_
_symmetry_equiv_pos_as_xyz
'x, y, z'
'-x, -y, -z'

loop_
_atom_site_label
_atom_site_type_symbol
_atom_site_fract_x
_atom_site_fract_y
_atom_site_fract_z
_atom_site_U_iso_or_equiv
_atom_site_adp_type
_atom_site_occupancy
_atom_site_symmetry_multiplicity
_atom_site_calc_flag
_atom_site_refinement_flags
_atom_site_disorder_assembly
_atom_site_disorder_group
S1 S 0.17080(8) 0.22742(7) 0.90664(5) 0.0355(2) Uani 1 1 d . . .
S2 S 0.24494(7) 0.39462(6) 0.46318(5) 0.0257(2) Uani 1 1 d . . .
O1 O 0.44715(19) -0.07763(17) 0.70336(13) 0.0278(4) Uani 1 1 d . . .
O2 O 0.56670(18) -0.08619(16) 0.87282(12) 0.0229(4) Uani 1 1 d . . .
O3 O 0.54952(18) 0.31170(17) 0.76600(13) 0.0252(4) Uani 1 1 d . . .
O4 O 0.74727(18) 0.46480(16) 0.74166(12) 0.0226(4) Uani 1 1 d . . .
N1 N 0.3800(2) 0.05286(19) 0.86313(16) 0.0198(5) Uani 1 1 d D . .
H1 H 0.409(3) 0.077(2) 0.9367(14) 0.024 Uiso 1 1 d D . .
N2 N 0.1966(2) 0.0638(2) 0.70819(15) 0.0193(5) Uani 1 1 d D . .
H2 H 0.245(3) 0.005(2) 0.6666(18) 0.023 Uiso 1 1 d D . .
N3 N 0.2554(2) 0.2834(2) 0.63004(16) 0.0199(5) Uani 1 1 d D . .
H3 H 0.325(2) 0.269(2) 0.6855(16) 0.024 Uiso 1 1 d D . .
N4 N 0.4985(2) 0.4108(2) 0.62611(16) 0.0209(5) Uani 1 1 d D . .
H4 H 0.552(3) 0.459(2) 0.5932(19) 0.025 Uiso 1 1 d D . .
C1 C 0.6653(3) -0.1829(3) 0.8180(2) 0.0334(7) Uani 1 1 d . . .
H1A H 0.5924 -0.2616 0.7539 0.050 Uiso 1 1 calc R . .
H1B H 0.7253 -0.2225 0.8715 0.050 Uiso 1 1 calc R . .
H1C H 0.7447 -0.1296 0.7919 0.050 Uiso 1 1 calc R . .
C2 C 0.4631(3) -0.0409(2) 0.8041(2) 0.0209(6) Uani 1 1 d . . .
C3 C 0.2502(3) 0.1103(2) 0.82012(19) 0.0205(6) Uani 1 1 d . . .
C4 C 0.0587(3) 0.1081(2) 0.65082(18) 0.0180(5) Uani 1 1 d . . .
C5 C -0.1011(3) 0.0393(2) 0.63621(19) 0.0237(6) Uani 1 1 d . . .
H5 H -0.1198 -0.0374 0.6641 0.028 Uiso 1 1 calc R . .
C6 C -0.2335(3) 0.0821(3) 0.5811(2) 0.0256(6) Uani 1 1 d . . .
H6 H -0.3433 0.0350 0.5710 0.031 Uiso 1 1 calc R . .
C7 C -0.2061(3) 0.1935(2) 0.54052(18) 0.0236(6) Uani 1 1 d . . .
H7 H -0.2976 0.2233 0.5033 0.028 Uiso 1 1 calc R . .
C8 C -0.0470(3) 0.2623(2) 0.55352(18) 0.0215(5) Uani 1 1 d . . .
H8 H -0.0296 0.3388 0.5253 0.026 Uiso 1 1 calc R . .
C9 C 0.0876(3) 0.2192(2) 0.60802(18) 0.0189(5) Uani 1 1 d . . .
C10 C 0.3310(3) 0.3585(2) 0.57728(19) 0.0209(6) Uani 1 1 d . . .
C11 C 0.5962(3) 0.3885(2) 0.71651(19) 0.0207(6) Uani 1 1 d . . .
C12 C 0.8676(3) 0.4427(3) 0.8293(2) 0.0291(6) Uani 1 1 d . . .
H12A H 0.8333 0.4721 0.8996 0.044 Uiso 1 1 calc R . .
H12B H 0.9760 0.5004 0.8395 0.044 Uiso 1 1 calc R . .
H12C H 0.8749 0.3406 0.8080 0.044 Uiso 1 1 calc R . .
C13 C 0.3103(3) 0.6693(3) 0.9576(2) 0.0298(6) Uani 1 1 d . . .
H13 H 0.3792 0.6410 1.0118 0.036 Uiso 1 1 calc R . .
C14 C 0.3076(3) 0.6116(3) 0.8457(2) 0.0314(6) Uani 1 1 d . . .
H14 H 0.3754 0.5438 0.8230 0.038 Uiso 1 1 calc R . .
C15 C 0.2074(3) 0.6516(3) 0.7668(2) 0.0329(7) Uani 1 1 d . . .
H15 H 0.2050 0.6104 0.6898 0.039 Uiso 1 1 calc R . .
C16 C 0.1101(3) 0.7516(3) 0.7996(2) 0.0326(6) Uani 1 1 d . . .
H16 H 0.0415 0.7801 0.7454 0.039 Uiso 1 1 calc R . .
C17 C 0.1134(3) 0.8100(3) 0.9121(2) 0.0316(6) Uani 1 1 d . . .
H17 H 0.0472 0.8790 0.9353 0.038 Uiso 1 1 calc R . .
C18 C 0.2128(3) 0.7680(3) 0.9903(2) 0.0290(6) Uani 1 1 d . . .
H18 H 0.2139 0.8074 1.0672 0.035 Uiso 1 1 calc R . .

loop_
_atom_site_aniso_label
_atom_site_aniso_U_11
_atom_site_aniso_U_22
_atom_site_aniso_U_33
_atom_site_aniso_U_23
_atom_site_aniso_U_13
_atom_site_aniso_U_12
S1 0.0419(5) 0.0464(5) 0.0214(4) 0.0102(3) 0.0075(3) 0.0256(3)
S2 0.0240(4) 0.0336(4) 0.0219(4) 0.0155(3) 0.0037(3) 0.0019(3)
O1 0.0287(10) 0.0371(10) 0.0208(11) 0.0114(8) 0.0073(8) 0.0128(8)
O2 0.0225(9) 0.0276(9) 0.0202(9) 0.0088(7) 0.0053(7) 0.0096(7)
O3 0.0211(9) 0.0311(10) 0.0278(10) 0.0174(8) 0.0062(7) 0.0018(7)
O4 0.0170(9) 0.0265(9) 0.0260(9) 0.0139(7) 0.0029(7) 0.0012(7)
N1 0.0196(11) 0.0240(11) 0.0167(10) 0.0081(9) 0.0040(9) 0.0054(9)
N2 0.0184(11) 0.0234(11) 0.0184(12) 0.0093(9) 0.0057(9) 0.0051(8)
N3 0.0165(11) 0.0256(11) 0.0207(11) 0.0139(9) 0.0029(9) 0.0022(8)
N4 0.0184(12) 0.0265(12) 0.0219(11) 0.0143(9) 0.0065(9) 0.0009(9)
C1 0.0340(16) 0.0448(17) 0.0291(15) 0.0153(13) 0.0117(12) 0.0225(13)
C2 0.0168(13) 0.0229(13) 0.0234(16) 0.0108(11) 0.0039(11) -0.0001(10)
C3 0.0178(13) 0.0232(13) 0.0219(15) 0.0121(11) 0.0042(10) -0.0008(10)
C4 0.0181(14) 0.0202(13) 0.0156(13) 0.0053(10) 0.0052(10) 0.0039(10)
C5 0.0244(15) 0.0237(13) 0.0234(14) 0.0086(11) 0.0076(11) 0.0014(11)
C6 0.0159(14) 0.0303(15) 0.0269(14) 0.0058(11) 0.0059(11) -0.0001(10)
C7 0.0226(14) 0.0285(14) 0.0170(13) 0.0051(11) 0.0014(10) 0.0082(11)
C8 0.0208(14) 0.0252(13) 0.0202(13) 0.0099(10) 0.0058(10) 0.0042(10)
C9 0.0178(13) 0.0222(13) 0.0162(13) 0.0047(10) 0.0070(10) 0.0023(10)
C10 0.0210(14) 0.0188(13) 0.0228(13) 0.0060(10) 0.0071(11) 0.0034(10)
C11 0.0210(14) 0.0218(13) 0.0214(13) 0.0080(11) 0.0087(11) 0.0048(11)
C12 0.0204(14) 0.0362(15) 0.0306(15) 0.0171(12) 0.0005(11) 0.0006(11)
C13 0.0239(14) 0.0326(15) 0.0298(16) 0.0132(12) 0.0010(12) -0.0037(11)
C14 0.0253(15) 0.0312(15) 0.0348(17) 0.0070(12) 0.0096(12) 0.0027(11)
C15 0.0369(16) 0.0324(15) 0.0245(15) 0.0052(12) 0.0095(13) -0.0030(13)
C16 0.0306(15) 0.0300(15) 0.0344(17) 0.0174(12) -0.0012(12) -0.0059(12)
C17 0.0261(15) 0.0246(14) 0.0424(17) 0.0090(12) 0.0115(13) 0.0002(11)
C18 0.0298(15) 0.0286(15) 0.0245(14) 0.0053(11) 0.0096(12) -0.0053(12)

loop_
_atom_type_symbol
_atom_type_description
_atom_type_scat_dispersion_real
_atom_type_scat_dispersion_imag
_atom_type_scat_source
C C 0.0181 0.0091 'International Tables Vol C Tables 4.2.6.8 and 6.1.1.4'
H H 0.0000 0.0000 'International Tables Vol C Tables 4.2.6.8 and 6.1.1.4'
N N 0.0311 0.0180 'International Tables Vol C Tables 4.2.6.8 and 6.1.1.4'
O O 0.0492 0.0322 'International Tables Vol C Tables 4.2.6.8 and 6.1.1.4'
S S 0.3331 0.5567 'International Tables Vol C Tables 4.2.6.8 and 6.1.1.4'

loop_
_geom_angle_atom_site_label_1
_geom_angle_atom_site_label_2
_geom_angle_atom_site_label_3
_geom_angle
_geom_angle_site_symmetry_1
_geom_angle_site_symmetry_3
_geom_angle_publ_flag
C2 O2 C1 114.55(17) . . ?
C11 O4 C12 115.58(17) . . ?
C2 N1 C3 127.3(2) . . ?
C3 N2 C4 122.71(19) . . ?
C10 N3 C9 130.6(2) . . ?
C11 N4 C10 128.3(2) . . ?
O1 C2 O2 124.1(2) . . ?
O1 C2 N1 125.4(2) . . ?
O2 C2 N1 110.5(2) . . ?
N2 C3 N1 115.9(2) . . ?
N2 C3 S1 124.35(17) . . ?
N1 C3 S1 119.75(17) . . ?
C5 C4 C9 120.5(2) . . ?
C5 C4 N2 120.11(19) . . ?
C9 C4 N2 119.43(19) . . ?
C6 C5 C4 120.0(2) . . ?
C5 C6 C7 119.9(2) . . ?
C6 C7 C8 120.7(2) . . ?
C7 C8 C9 119.9(2) . . ?
C8 C9 C4 119.0(2) . . ?
C8 C9 N3 125.5(2) . . ?
C4 C9 N3 115.4(2) . . ?
N3 C10 N4 114.3(2) . . ?
N3 C10 S2 127.29(18) . . ?
N4 C10 S2 118.37(17) . . ?
O3 C11 O4 125.5(2) . . ?
O3 C11 N4 125.0(2) . . ?
O4 C11 N4 109.47(19) . . ?
C18 C13 C14 119.6(2) . . ?
C15 C14 C13 120.4(2) . . ?
C14 C15 C16 120.0(2) . . ?
C15 C16 C17 119.5(2) . . ?
C18 C17 C16 120.0(2) . . ?
C13 C18 C17 120.4(2) . . ?

loop_
_geom_bond_atom_site_label_1
_geom_bond_atom_site_label_2
_geom_bond_distance
_geom_bond_site_symmetry_2
_geom_bond_publ_flag
S1 C3 1.656(2) . ?
S2 C10 1.670(2) . ?
O1 C2 1.215(3) . ?
O2 C2 1.334(3) . ?
O2 C1 1.457(3) . ?
O3 C11 1.218(3) . ?
O4 C11 1.323(3) . ?
O4 C12 1.449(3) . ?
N1 C2 1.369(3) . ?
N1 C3 1.386(3) . ?
N2 C3 1.338(3) . ?
N2 C4 1.436(3) . ?
N3 C10 1.346(3) . ?
N3 C9 1.413(3) . ?
N4 C11 1.381(3) . ?
N4 C10 1.385(3) . ?
C4 C5 1.383(3) . ?
C4 C9 1.400(3) . ?
C5 C6 1.381(3) . ?
C6 C7 1.381(3) . ?
C7 C8 1.382(3) . ?
C8 C9 1.392(3) . ?
C13 C18 1.374(3) . ?
C13 C14 1.379(3) . ?
C14 C15 1.375(4) . ?
C15 C16 1.382(4) . ?
C16 C17 1.385(4) . ?
C17 C18 1.377(4) . ?

loop_
_geom_hbond_atom_site_label_D
_geom_hbond_atom_site_label_H
_geom_hbond_atom_site_label_A
_geom_hbond_distance_DH
_geom_hbond_distance_HA
_geom_hbond_distance_DA
_geom_hbond_angle_DHA
_geom_hbond_site_symmetry_A
N2 H2 O1 0.863(16) 2.01(2) 2.668(2) 132(2) .
N3 H3 O3 0.888(16) 1.894(19) 2.657(2) 143(2) .
N1 H1 O2 0.881(16) 2.407(18) 3.263(2) 164(2) 2_657
N4 H4 S2 0.881(16) 2.476(17) 3.3420(19) 167(2) 2_666

loop_
_geom_torsion_atom_site_label_1
_geom_torsion_atom_site_label_2
_geom_torsion_atom_site_label_3
_geom_torsion_atom_site_label_4
_geom_torsion
_geom_torsion_site_symmetry_1
_geom_torsion_site_symmetry_2
_geom_torsion_site_symmetry_3
_geom_torsion_site_symmetry_4
_geom_torsion_publ_flag
C1 O2 C2 O1 1.4(3) . . . . ?
C1 O2 C2 N1 -177.97(18) . . . . ?
C3 N1 C2 O1 8.1(4) . . . . ?
C3 N1 C2 O2 -172.50(19) . . . . ?
C4 N2 C3 N1 177.19(18) . . . . ?
C4 N2 C3 S1 -2.2(3) . . . . ?
C2 N1 C3 N2 2.9(3) . . . . ?
C2 N1 C3 S1 -177.71(17) . . . . ?
C3 N2 C4 C5 -83.2(3) . . . . ?
C3 N2 C4 C9 98.1(2) . . . . ?
C9 C4 C5 C6 -1.3(3) . . . . ?
N2 C4 C5 C6 180.0(2) . . . . ?
C4 C5 C6 C7 0.0(3) . . . . ?
C5 C6 C7 C8 0.6(3) . . . . ?
C6 C7 C8 C9 0.0(3) . . . . ?
C7 C8 C9 C4 -1.3(3) . . . . ?
C7 C8 C9 N3 -177.7(2) . . . . ?
C5 C4 C9 C8 1.9(3) . . . . ?
N2 C4 C9 C8 -179.35(19) . . . . ?
C5 C4 C9 N3 178.76(19) . . . . ?
N2 C4 C9 N3 -2.5(3) . . . . ?
C10 N3 C9 C8 -25.4(4) . . . . ?
C10 N3 C9 C4 158.0(2) . . . . ?
C9 N3 C10 N4 177.4(2) . . . . ?
C9 N3 C10 S2 -2.1(3) . . . . ?
C11 N4 C10 N3 3.9(3) . . . . ?
C11 N4 C10 S2 -176.55(17) . . . . ?
C12 O4 C11 O3 5.8(3) . . . . ?
C12 O4 C11 N4 -175.03(18) . . . . ?
C10 N4 C11 O3 3.3(4) . . . . ?
C10 N4 C11 O4 -175.9(2) . . . . ?
C18 C13 C14 C15 -0.4(4) . . . . ?
C13 C14 C15 C16 0.9(4) . . . . ?
C14 C15 C16 C17 -0.6(4) . . . . ?
C15 C16 C17 C18 -0.2(4) . . . . ?
C14 C13 C18 C17 -0.4(4) . . . . ?
C16 C17 C18 C13 0.7(4) . . . . ?

loop_
_cod_related_entry_id
_cod_related_entry_database
_cod_related_entry_code
1 ChemSpider 30653610
